data_1566225
loop_
_publ_author_name
'Vladislav V. Gurzhiy'
'Alina R. Izatulina'
'Maria G. Krzhizhanovskaya'
'Mikhail N. Murashko'
'Dar-ya V. Spiridonova'
'Vladimir V. Shilovskikh'
'Sergey V. Krivovichev'

_publ_section_title
;
 Thermal behavior of uranyl selenite minerals derriksite and
 demesmaekerite
;
_journal_name_full 'Journal of GeoSciences'
_journal_page_first 249
_journal_page_last 259
_journal_paper_doi 10.3190/jgeosci.315
_journal_volume 65
_journal_year 2020
_chemical_formula_moiety 'Cu4 H6 O14 Se2 U'
_chemical_formula_sum 'Cu4 H6 O14 Se2 U'
_chemical_formula_weight 880.16
_space_group_crystal_system orthorhombic
_space_group_IT_number 31
_space_group_name_Hall 'P 2ac -2'
_space_group_name_H-M_alt 'P m n 21'
_atom_sites_solution_hydrogens difmap
_cell_angle_alpha 90
_cell_angle_beta 90
_cell_angle_gamma 90
_cell_formula_units_Z 2
_cell_length_a 5.9689(3)
_cell_length_b 5.5534(4)
_cell_length_c 19.0643(10)
_cell_measurement_reflns_used 2592
_cell_measurement_temperature 153(2)
_cell_measurement_theta_max 30.4500
_cell_measurement_theta_min 4.2420
_cell_volume 631.94(6)
_computing_cell_refinement 'CrysAlisPro 1.171.39.44a (Rigaku OD, 2018)'
_computing_data_collection 'CrysAlisPro 1.171.39.44a (Rigaku OD, 2018)'
_computing_data_reduction 'CrysAlisPro 1.171.39.44a (Rigaku OD, 2018)'
_computing_molecular_graphics 'Olex2 1.3 (Dolomanov et al., 2009)'
_computing_publication_material 'Olex2 1.3 (Dolomanov et al., 2009)'
_computing_structure_refinement 'SHELXL 2018/3 (Sheldrick, 2015)'
_computing_structure_solution 'SHELXT 2018/3 (Sheldrick, 2015)'
_diffrn_ambient_environment N~2~
_diffrn_ambient_temperature 153(2)
_diffrn_detector 'CCD plate'
_diffrn_detector_area_resol_mean 10.3829
_diffrn_detector_type Atlas
_diffrn_measured_fraction_theta_full 0.997
_diffrn_measured_fraction_theta_max 0.998
_diffrn_measurement_details
;
List of Runs (angles in degrees, time in seconds):

  # Type    Start    End  Width  t~exp~   \w     \q     \k     \f   Frames
--------------------------------------------------------------------------
  1  \w    -47.00   3.00   1.00   22.50    --  -14.99  77.00-180.00   50
  2  \w    -27.00  19.00   1.00   22.50    --  -14.99 -77.00-150.00   46
  3  \w     42.00  83.00   1.00   22.50    --   16.86 178.00 -30.00   41
  4  \w     31.00  59.00   1.00   22.50    --   16.86 -99.00 120.00   28
  5  \w     -4.00  93.00   1.00   22.50    --   16.86  38.00 120.00   97
  6  \w     -8.00  93.00   1.00   22.50    --   16.86  38.00  30.00  101
;
_diffrn_measurement_device 'four-circle diffractometer'
_diffrn_measurement_device_type 'SuperNova, Dual, Cu at home/near, Atlas'
_diffrn_measurement_method '\w scans'
_diffrn_orient_matrix_type 'CrysAlisPro convention (1999,Acta A55,543-557)'
_diffrn_orient_matrix_UB_11 -0.1104247000
_diffrn_orient_matrix_UB_12 -0.0356187000
_diffrn_orient_matrix_UB_13 0.0090761000
_diffrn_orient_matrix_UB_21 0.0265305000
_diffrn_orient_matrix_UB_22 -0.1209319000
_diffrn_orient_matrix_UB_23 -0.0086532000
_diffrn_orient_matrix_UB_31 0.0352043000
_diffrn_orient_matrix_UB_32 -0.0206325000
_diffrn_orient_matrix_UB_33 0.0350043000
_diffrn_radiation_monochromator mirror
_diffrn_radiation_probe x-ray
_diffrn_radiation_type 'Mo K\a'
_diffrn_radiation_wavelength 0.71073
_diffrn_reflns_av_R_equivalents 0.0446
_diffrn_reflns_av_unetI/netI 0.0427
_diffrn_reflns_Laue_measured_fraction_full 0.997
_diffrn_reflns_Laue_measured_fraction_max 0.998
_diffrn_reflns_limit_h_max 7
_diffrn_reflns_limit_h_min -6
_diffrn_reflns_limit_k_max 7
_diffrn_reflns_limit_k_min -6
_diffrn_reflns_limit_l_max 22
_diffrn_reflns_limit_l_min -24
_diffrn_reflns_number 5114
_diffrn_reflns_point_group_measured_fraction_full 0.971
_diffrn_reflns_point_group_measured_fraction_max 0.969
_diffrn_reflns_theta_full 25.242
_diffrn_reflns_theta_max 27.496
_diffrn_reflns_theta_min 3.577
_diffrn_source 'micro-focus sealed X-ray tube'
_diffrn_source_type 'SuperNova (Mo) X-ray Source'
_exptl_absorpt_coefficient_mu 25.224
_exptl_absorpt_correction_T_max 0.994
_exptl_absorpt_correction_T_min 0.989
_exptl_absorpt_correction_type analytical
_exptl_absorpt_process_details
;
CrysAlisPro 1.171.39.44a (Rigaku Oxford Diffraction, 2018)
Analytical numeric absorption correction using a multifaceted crystal
			model based on expressions derived by R.C. Clark & J.S. Reid.
(Clark, R. C. & Reid, J. S. (1995). Acta Cryst. A51, 887-897)
Empirical absorption correction using spherical harmonics,
 implemented in SCALE3 ABSPACK scaling algorithm.
;
_exptl_crystal_colour green
_exptl_crystal_density_diffrn 4.626
_exptl_crystal_description prism
_exptl_crystal_F_000 788
_exptl_crystal_size_max 0.108
_exptl_crystal_size_mid 0.06
_exptl_crystal_size_min 0.041
_refine_diff_density_max 1.353
_refine_diff_density_min -2.048
_refine_diff_density_rms 0.242
_refine_ls_abs_structure_details
;
 Flack x determined using 670 quotients [(I+)-(I-)]/[(I+)+(I-)]
 (Parsons, Flack and Wagner, Acta Cryst. B69 (2013) 249-259).
;
_refine_ls_abs_structure_Flack -0.022(19)
_refine_ls_extinction_coef .
_refine_ls_extinction_method none
_refine_ls_goodness_of_fit_ref 1.051
_refine_ls_hydrogen_treatment refxyz
_refine_ls_matrix_type full
_refine_ls_number_parameters 123
_refine_ls_number_reflns 1541
_refine_ls_number_restraints 7
_refine_ls_restrained_S_all 1.049
_refine_ls_R_factor_all 0.0370
_refine_ls_R_factor_gt 0.0358
_refine_ls_shift/su_max 0.000
_refine_ls_shift/su_mean 0.000
_refine_ls_structure_factor_coef Fsqd
_refine_ls_weighting_details 'w=1/[\s^2^(Fo^2^)+(0.0549P)^2^] where P=(Fo^2^+2Fc^2^)/3'
_refine_ls_weighting_scheme calc
_refine_ls_wR_factor_gt 0.0829
_refine_ls_wR_factor_ref 0.0838
_reflns_Friedel_coverage 0.886
_reflns_Friedel_fraction_full 0.944
_reflns_Friedel_fraction_max 0.938
_reflns_number_gt 1499
_reflns_number_total 1541
_reflns_threshold_expression 'I > 2\s(I)'
_cod_data_source_file Derriksite_SN_-120C_last.cif
_cod_data_source_block derriksite_sn_-120C
_cod_original_cell_volume 631.93(6)
_cod_database_code 1566225
_chemical_oxdiff_formula 'Cu4 U Se2 O14'
_shelx_space_group_comment
;
The symmetry employed for this shelxl refinement is uniquely defined
by the following loop, which should always be used as a source of
symmetry information in preference to the above space-group names.
They are only intended as comments.
;
_reflns_odcompleteness_completeness 99.70
_reflns_odcompleteness_iscentric 1
_reflns_odcompleteness_theta 28.51
_olex2_refinement_description
;
1. Fixed Uiso
 At 1.5 times of:
  All O(H) groups
2. Restrained distances
 O9-H9
 1 with sigma of 0.02
 H9-O5_$5
 2.15 with sigma of 0.02
 O7-H7
 0.9 with sigma of 0.02
 O10-H10
 0.9 with sigma of 0.02
 O8-H8
 0.95 with sigma of 0.02
 H8-O1_$3
 2.1 with sigma of 0.02
3. Others
 Fixed Sof: H9(0.5)
;
_olex2_submission_special_instructions 'No special instructions were received'
_oxdiff_exptl_absorpt_empirical_details
;
Empirical correction (ABSPACK) includes:
- Absorption correction using spherical harmonics
- Frame scaling
;
_oxdiff_exptl_absorpt_empirical_full_max 2.412
_oxdiff_exptl_absorpt_empirical_full_min 0.619

loop_
_space_group_symop_operation_xyz
'x, y, z'
'-x+1/2, -y, z+1/2'
'x+1/2, -y, z+1/2'
'-x, y, z'

loop_
_atom_site_label
_atom_site_type_symbol
_atom_site_fract_x
_atom_site_fract_y
_atom_site_fract_z
_atom_site_U_iso_or_equiv
_atom_site_adp_type
_atom_site_occupancy
_atom_site_site_symmetry_order
_atom_site_calc_flag
_atom_site_refinement_flags_posn
_atom_site_refinement_flags_adp
_atom_site_refinement_flags_occupancy
_atom_site_disorder_assembly
_atom_site_disorder_group
U1 U 0.500000 0.18580(14) 0.60649(4) 0.0128(2) Uani 1 2 d S T P . .
Se1 Se 0.000000 -0.1408(4) 0.52735(10) 0.0142(5) Uani 1 2 d S T P . .
Se2 Se 1.000000 0.5103(4) 0.69011(10) 0.0134(4) Uani 1 2 d S T P . .
Cu1 Cu -0.2503(2) 0.6035(3) 0.36180(10) 0.0071(4) Uani 1 1 d . . . . .
Cu2 Cu 0.000000 0.1082(4) 0.35389(14) 0.0060(4) Uani 1 2 d S T P . .
Cu3 Cu -0.500000 0.0985(4) 0.35617(14) 0.0055(4) Uani 1 2 d S T P . .
O1 O 0.500000 0.464(3) 0.5578(8) 0.020(3) Uani 1 2 d S T P . .
O2 O 0.500000 -0.083(3) 0.6553(7) 0.020(3) Uani 1 2 d S T P . .
O3 O 0.2202(18) 0.062(2) 0.5343(6) 0.018(2) Uani 1 1 d . . . . .
O4 O 0.000000 -0.203(3) 0.4420(7) 0.008(3) Uani 1 2 d S T P . .
O5 O 0.778(2) 0.314(2) 0.6821(7) 0.022(3) Uani 1 1 d . . . . .
O6 O 1.000000 0.559(3) 0.7757(8) 0.011(3) Uani 1 2 d S T P . .
O7 O -0.2543(19) 0.274(2) 0.4023(5) 0.010(2) Uani 1 1 d D . . . .
H7 H -0.26(3) 0.25(4) 0.449(2) 0.015 Uiso 1 1 d D U . . .
O8 O -0.500000 0.719(3) 0.4141(7) 0.008(3) Uani 1 2 d DS T P . .
H8 H -0.500000 0.64(4) 0.459(6) 0.012 Uiso 1 2 d DS U P . .
O9 O 0.000000 0.487(3) 0.3084(8) 0.010(3) Uani 1 2 d DS T P . .
H9 H 0.07(3) 0.58(3) 0.269(10) 0.014 Uiso 0.5 1 d D U P . .
O10 O -0.2474(14) -0.0743(18) 0.3120(6) 0.0082(19) Uani 1 1 d D . . . .
H10 H -0.29(3) -0.09(3) 0.268(4) 0.012 Uiso 1 1 d D U . . .

loop_
_atom_site_aniso_label
_atom_site_aniso_U_11
_atom_site_aniso_U_22
_atom_site_aniso_U_33
_atom_site_aniso_U_23
_atom_site_aniso_U_13
_atom_site_aniso_U_12
U1 0.0106(3) 0.0206(4) 0.0073(3) -0.0032(3) 0.000 0.000
Se1 0.0126(9) 0.0213(12) 0.0085(10) 0.0025(8) 0.000 0.000
Se2 0.0119(8) 0.0196(12) 0.0086(9) 0.0018(8) 0.000 0.000
Cu1 0.0045(7) 0.0054(8) 0.0116(9) 0.0009(6) 0.0010(6) 0.0008(6)
Cu2 0.0029(9) 0.0040(11) 0.0110(11) -0.0007(9) 0.000 0.000
Cu3 0.0026(9) 0.0041(11) 0.0098(10) -0.0012(9) 0.000 0.000
O1 0.014(7) 0.027(10) 0.020(8) 0.004(7) 0.000 0.000
O2 0.028(8) 0.025(9) 0.006(7) 0.004(6) 0.000 0.000
O3 0.015(4) 0.029(7) 0.011(5) -0.008(5) 0.000(4) -0.005(5)
O4 0.013(7) 0.006(7) 0.006(7) -0.002(5) 0.000 0.000
O5 0.023(6) 0.028(7) 0.017(6) -0.006(5) -0.001(5) -0.004(5)
O6 0.010(7) 0.012(7) 0.011(7) -0.003(6) 0.000 0.000
O7 0.011(5) 0.006(6) 0.012(5) -0.004(4) 0.000(4) -0.002(4)
O8 0.008(6) 0.009(7) 0.007(7) -0.003(5) 0.000 0.000
O9 0.009(6) 0.013(7) 0.007(6) 0.002(5) 0.000 0.000
O10 0.008(4) 0.005(5) 0.011(5) -0.003(4) -0.005(4) -0.001(3)

loop_
_atom_type_symbol
_atom_type_description
_atom_type_scat_dispersion_real
_atom_type_scat_dispersion_imag
_atom_type_scat_source
Cu Cu 0.3201 1.2651 'International Tables Vol C Tables 4.2.6.8 and 6.1.1.4'
H H 0.0000 0.0000 'International Tables Vol C Tables 4.2.6.8 and 6.1.1.4'
O O 0.0106 0.0060 'International Tables Vol C Tables 4.2.6.8 and 6.1.1.4'
Se Se -0.0929 2.2259 'International Tables Vol C Tables 4.2.6.8 and 6.1.1.4'
U U -9.6767 9.6646 'International Tables Vol C Tables 4.2.6.8 and 6.1.1.4'

loop_
_exptl_crystal_face_index_h
_exptl_crystal_face_index_k
_exptl_crystal_face_index_l
_exptl_crystal_face_perp_dist
-3 1 25 0.0213
-8 0 1 0.0487
8 0 5 0.0396
-2 5 19 0.0250
1 7 -11 0.0187
2 -4 -21 0.0323
-1 -7 10 0.0219

loop_
_geom_angle_atom_site_label_1
_geom_angle_atom_site_label_2
_geom_angle_atom_site_label_3
_geom_angle
_geom_angle_site_symmetry_1
_geom_angle_site_symmetry_3
O1 U1 O3 87.0(5) . 4_655
O1 U1 O3 87.0(5) . .
O1 U1 O5 93.3(5) . .
O1 U1 O5 93.3(5) . 4_655
O2 U1 O1 179.0(8) . .
O2 U1 O3 93.6(5) . .
O2 U1 O3 93.6(5) . 4_655
O2 U1 O5 86.1(5) . 4_655
O2 U1 O5 86.1(5) . .
O3 U1 O3 94.7(5) . 4_655
O3 U1 O5 178.5(4) . .
O3 U1 O5 178.5(4) 4_655 4_655
O3 U1 O5 86.8(4) . 4_655
O3 U1 O5 86.8(4) 4_655 .
O5 U1 O5 91.8(6) . 4_655
O3 Se1 O3 98.5(8) . 4
O4 Se1 O3 102.1(5) . .
O4 Se1 O3 102.1(5) . 4
O5 Se2 O5 100.7(8) . 4_755
O6 Se2 O5 100.9(5) . .
O6 Se2 O5 100.9(5) . 4_755
O4 Cu1 Cu1 51.4(2) 1_565 4
O4 Cu1 O6 175.0(5) 1_565 2_564
O6 Cu1 Cu1 128.5(2) 2_564 4
O7 Cu1 Cu1 90.7(3) . 4
O7 Cu1 O4 99.9(5) . 1_565
O7 Cu1 O6 85.0(5) . 2_564
O7 Cu1 O10 174.9(5) . 1_565
O8 Cu1 Cu1 141.5(3) . 4
O8 Cu1 O4 90.2(4) . 1_565
O8 Cu1 O6 89.9(4) . 2_564
O8 Cu1 O7 95.5(6) . .
O8 Cu1 O9 179.5(5) . .
O8 Cu1 O10 87.5(5) . 1_565
O9 Cu1 Cu1 38.9(3) . 4
O9 Cu1 O4 90.2(4) . 1_565
O9 Cu1 O6 89.7(4) . 2_564
O9 Cu1 O7 84.6(5) . .
O9 Cu1 O10 92.4(5) . 1_565
O10 Cu1 Cu1 89.5(2) 1_565 4
O10 Cu1 O4 84.1(4) 1_565 1_565
O10 Cu1 O6 90.9(4) 1_565 2_564
O7 Cu2 O4 90.5(4) . .
O7 Cu2 O4 90.5(4) 4 .
O7 Cu2 O7 98.6(6) . 4
O7 Cu2 O9 75.5(4) . .
O7 Cu2 O9 75.5(4) 4 .
O9 Cu2 O4 158.2(5) . .
O10 Cu2 O4 85.0(4) 4 .
O10 Cu2 O4 85.0(4) . .
O10 Cu2 O7 175.5(5) . 4
O10 Cu2 O7 175.5(5) 4 .
O10 Cu2 O7 81.7(4) 4 4
O10 Cu2 O7 81.7(4) . .
O10 Cu2 O9 108.8(4) . .
O10 Cu2 O9 108.8(4) 4 .
O10 Cu2 O10 97.7(6) 4 .
Cu3 Cu3 Cu2 0(10) 4_455 1_455
Cu3 Cu3 O7 0(10) 4_455 4_455
Cu3 Cu3 O7 0(10) 4_455 .
Cu3 Cu3 O8 0(10) 4_455 1_545
Cu3 Cu3 O10 0(10) 4_455 4_455
Cu3 Cu3 O10 0(10) 4_455 .
O7 Cu3 Cu2 137.9(3) . 1_455
O7 Cu3 Cu2 41.7(3) 4_455 1_455
O7 Cu3 O7 96.3(7) . 4_455
O7 Cu3 O8 103.4(4) 4_455 1_545
O7 Cu3 O8 103.4(4) . 1_545
O7 Cu3 O10 82.1(4) . .
O7 Cu3 O10 82.1(4) 4_455 4_455
O7 Cu3 O10 178.3(5) . 4_455
O7 Cu3 O10 178.3(5) 4_455 .
O8 Cu3 Cu2 91.30(6) 1_545 1_455
O10 Cu3 Cu2 40.5(3) 4_455 1_455
O10 Cu3 Cu2 139.9(3) . 1_455
O10 Cu3 O8 76.6(4) . 1_545
O10 Cu3 O8 76.6(4) 4_455 1_545
O10 Cu3 O10 99.5(6) . 4_455
Se1 O3 U1 143.1(7) . .
Se1 O4 Cu1 135.9(4) . 4_545
Se1 O4 Cu1 135.9(4) . 1_545
Se1 O4 Cu2 122.2(7) . .
Cu1 O4 Cu1 77.3(4) 1_545 4_545
Cu1 O4 Cu2 82.9(4) 4_545 .
Cu1 O4 Cu2 82.9(4) 1_545 .
Se2 O5 U1 143.4(8) . .
Se2 O6 Cu1 128.0(5) . 2_565
Se2 O6 Cu1 128.0(5) . 3_665
Cu1 O6 Cu1 77.0(5) 3_665 2_565
Cu1 O7 Cu2 103.6(5) . .
Cu1 O7 H7 121(10) . .
Cu2 O7 H7 114(10) . .
Cu3 O7 Cu1 106.9(5) 4_455 .
Cu3 O7 Cu1 106.9(5) . .
Cu3 O7 Cu2 97.5(5) . .
Cu3 O7 Cu2 97.5(5) 4_455 .
Cu3 O7 Cu3 0.00(18) 4_455 .
Cu3 O7 H7 111(10) . .
Cu3 O7 H7 111(10) 4_455 .
Cu1 O8 Cu1 103.1(7) 4_455 .
Cu1 O8 Cu3 93.1(5) 4_455 1_565
Cu1 O8 Cu3 93.1(5) . 1_565
Cu1 O8 H8 108(8) . .
Cu1 O8 H8 108(9) 4_455 .
Cu3 O8 H8 145(10) 1_565 .
Cu1 O9 Cu1 102.2(7) 4 .
Cu1 O9 Cu2 96.3(5) 4 .
Cu1 O9 Cu2 96.3(5) . .
Cu1 O9 H9 85(10) 4 .
Cu1 O9 H9 124(8) . .
Cu2 O9 H9 138(9) . .
Cu1 O10 H10 110(10) 1_545 .
Cu2 O10 Cu1 105.8(5) . 1_545
Cu2 O10 Cu3 98.6(5) . 4_455
Cu2 O10 Cu3 98.6(5) . .
Cu2 O10 H10 133(10) . .
Cu3 O10 Cu1 102.8(5) 4_455 1_545
Cu3 O10 Cu1 102.8(5) . 1_545
Cu3 O10 Cu3 0.00(18) 4_455 .
Cu3 O10 H10 103(10) 4_455 .
Cu3 O10 H10 103(10) . .

loop_
_geom_bond_atom_site_label_1
_geom_bond_atom_site_label_2
_geom_bond_distance
_geom_bond_site_symmetry_2
U1 O1 1.802(18) .
U1 O2 1.757(16) .
U1 O3 2.271(11) .
U1 O3 2.271(11) 4_655
U1 O5 2.310(12) .
U1 O5 2.310(12) 4_655
Se1 O3 1.735(12) .
Se1 O3 1.735(12) 4
Se1 O4 1.664(14) .
Se2 O5 1.723(12) .
Se2 O5 1.723(12) 4_755
Se2 O6 1.653(15) .
Cu1 Cu1 2.988(3) 4
Cu1 O4 2.392(11) 1_565
Cu1 O6 2.394(12) 2_564
Cu1 O7 1.986(12) .
Cu1 O8 1.904(9) .
Cu1 O9 1.919(9) .
Cu1 O10 2.026(11) 1_565
Cu2 O4 2.409(15) .
Cu2 O7 2.002(11) .
Cu2 O7 2.002(11) 4
Cu2 O9 2.276(15) .
Cu2 O10 1.961(9) 4
Cu2 O10 1.961(9) .
Cu3 Cu3 0.000(7) 4_455
Cu3 O7 1.969(11) .
Cu3 O7 1.969(11) 4_455
Cu3 O8 2.381(15) 1_545
Cu3 O10 1.976(10) .
Cu3 O10 1.976(10) 4_455
O7 H7 0.90(3) .
O8 H8 0.97(2) .
O9 H9 1.00(3) .
O10 H10 0.89(3) .

loop_
_geom_torsion_atom_site_label_1
_geom_torsion_atom_site_label_2
_geom_torsion_atom_site_label_3
_geom_torsion_atom_site_label_4
_geom_torsion
_geom_torsion_site_symmetry_1
_geom_torsion_site_symmetry_2
_geom_torsion_site_symmetry_3
_geom_torsion_site_symmetry_4
O3 Se1 O3 U1 109.3(10) 4 . . .
O3 Se1 O4 Cu1 65.4(11) . . . 4_545
O3 Se1 O4 Cu1 166.9(9) 4 . . 4_545
O3 Se1 O4 Cu1 -166.9(9) . . . 1_545
O3 Se1 O4 Cu1 -65.4(11) 4 . . 1_545
O3 Se1 O4 Cu2 50.8(4) 4 . . .
O3 Se1 O4 Cu2 -50.8(4) . . . .
O4 Se1 O3 U1 -146.3(10) . . . .
O5 Se2 O5 U1 -105.2(11) 4_755 . . .
O5 Se2 O6 Cu1 -0.6(9) . . . 2_565
O5 Se2 O6 Cu1 0.6(9) 4_755 . . 3_665
O5 Se2 O6 Cu1 -103.9(8) 4_755 . . 2_565
O5 Se2 O6 Cu1 103.9(8) . . . 3_665
O6 Se2 O5 U1 151.3(11) . . . .

loop_
_exptl_oxdiff_crystal_face_indexfrac_h
_exptl_oxdiff_crystal_face_indexfrac_k
_exptl_oxdiff_crystal_face_indexfrac_l
_exptl_oxdiff_crystal_face_x
_exptl_oxdiff_crystal_face_y
_exptl_oxdiff_crystal_face_z
-2.6320 1.2167 25.1936 -0.0104 -0.0042 0.9999
-8.4076 0.1667 0.5799 -0.9197 0.2163 0.3277
8.2525 0.1046 5.1923 0.9666 -0.2289 -0.1150
-2.1224 5.1811 18.9871 0.1177 0.5188 0.8467
0.8673 7.0849 -11.0871 0.2241 0.9358 -0.2721
2.3067 -4.3550 -21.0966 -0.0902 -0.4047 -0.9100
-0.7693 -7.2103 10.1697 -0.2262 -0.9456 0.2339
